data_2207473
loop_
_publ_author_name
'Zhang, Xian-Fa'
'Gao, Shan'
'Huo, Li-Hua'
'Zhao, Hui'

_publ_section_title
;
 A two-dimensional brick-wall layer barium(II) coordination polymer:
 poly[[tetraaquabarium(II)-di-\m-1<i>H</i>-imidazole-4,5-dicarboxylato]
 dihydrate]
;
_journal_coeditor_code CF6471
_journal_issue 12
_journal_name_full 'Acta Crystallographica Section E'
_journal_page_first m2488
_journal_page_last m2490
_journal_paper_doi 10.1107/S1600536805035464
_journal_volume 61
_journal_year 2005
_chemical_formula_iupac '[Ba (C5 H3 N2 O4)2 (H2 O)4], 2H2 O'
_chemical_formula_moiety 'C10 H14 Ba N4 O12, 2 H2 O'
_chemical_formula_sum 'C10 H18 Ba N4 O14'
_chemical_formula_weight 555.61
_chemical_name_systematic
;
poly[[tetraaquabarium(II)-di-\m-1H-imidazole-4,5-dicarboxylato] dihydrate]
;
_space_group_IT_number 15
_symmetry_cell_setting monoclinic
_symmetry_space_group_name_Hall '-C 2yc'
_symmetry_space_group_name_H-M 'C 1 2/c 1'
_atom_sites_solution_hydrogens geom
_atom_sites_solution_primary direct
_atom_sites_solution_secondary difmap
_cell_angle_alpha 90.00
_cell_angle_beta 95.22(3)
_cell_angle_gamma 90.00
_cell_formula_units_Z 4
_cell_length_a 17.962(4)
_cell_length_b 6.7649(14)
_cell_length_c 14.892(3)
_cell_measurement_reflns_used 7944
_cell_measurement_temperature 295(2)
_cell_measurement_theta_max 27.47
_cell_measurement_theta_min 3.22
_cell_volume 1802.0(7)
_computing_cell_refinement RAPID-AUTO
_computing_data_collection 'RAPID-AUTO (Rigaku Corporation, 1998)'
_computing_data_reduction 'CrystalStructure (Rigaku/MSC, 2002)'
_computing_molecular_graphics 'ORTEPII (Johnson, 1976)'
_computing_publication_material SHELXL97
_computing_structure_refinement 'SHELXL97 (Sheldrick, 1997)'
_computing_structure_solution 'SHELXS97 (Sheldrick, 1997)'
_diffrn_ambient_temperature 295(2)
_diffrn_detector_area_resol_mean 10
_diffrn_measured_fraction_theta_full 0.997
_diffrn_measured_fraction_theta_max 0.997
_diffrn_measurement_device_type 'Rigaku R-AXIS RAPID'
_diffrn_measurement_method \w
_diffrn_radiation_monochromator graphite
_diffrn_radiation_source 'fine-focus sealed tube'
_diffrn_radiation_type MoK\a
_diffrn_radiation_wavelength 0.71073
_diffrn_reflns_av_R_equivalents 0.0183
_diffrn_reflns_av_sigmaI/netI 0.0148
_diffrn_reflns_limit_h_max 23
_diffrn_reflns_limit_h_min -23
_diffrn_reflns_limit_k_max 8
_diffrn_reflns_limit_k_min -8
_diffrn_reflns_limit_l_max 19
_diffrn_reflns_limit_l_min -18
_diffrn_reflns_number 8564
_diffrn_reflns_theta_full 27.48
_diffrn_reflns_theta_max 27.48
_diffrn_reflns_theta_min 3.22
_diffrn_standards_number 0
_exptl_absorpt_coefficient_mu 2.288
_exptl_absorpt_correction_T_max 0.665
_exptl_absorpt_correction_T_min 0.521
_exptl_absorpt_correction_type multi-scan
_exptl_absorpt_process_details '(ABSCOR; Higashi, 1995)'
_exptl_crystal_colour Colorless
_exptl_crystal_density_diffrn 2.048
_exptl_crystal_density_method 'not measured'
_exptl_crystal_description Prism
_exptl_crystal_F_000 1096
_exptl_crystal_size_max 0.35
_exptl_crystal_size_mid 0.24
_exptl_crystal_size_min 0.18
_refine_diff_density_max 0.326
_refine_diff_density_min -0.460
_refine_ls_extinction_method none
_refine_ls_goodness_of_fit_ref 1.096
_refine_ls_hydrogen_treatment mixed
_refine_ls_matrix_type full
_refine_ls_number_parameters 153
_refine_ls_number_reflns 2069
_refine_ls_number_restraints 10
_refine_ls_restrained_S_all 1.094
_refine_ls_R_factor_all 0.0176
_refine_ls_R_factor_gt 0.0161
_refine_ls_shift/su_max 0.001
_refine_ls_shift/su_mean 0.000
_refine_ls_structure_factor_coef Fsqd
_refine_ls_weighting_details 'calc w = 1/[\s^2^(Fo^2^)+(0.0169P)^2^+2.0363P] where P = (Fo^2^+2Fc^2^)/3'
_refine_ls_weighting_scheme calc
_refine_ls_wR_factor_gt 0.0369
_refine_ls_wR_factor_ref 0.0374
_reflns_number_gt 1947
_reflns_number_total 2069
_reflns_threshold_expression I>2\s(I)
_cod_data_source_file cf6471.cif
_cod_data_source_block I
_cod_original_sg_symbol_Hall '-c 2yc'
_cod_original_sg_symbol_H-M 'C 2/c'
_cod_database_code 2207473
_cod_database_fobs_code 2207473

loop_
_symmetry_equiv_pos_as_xyz
'x, y, z'
'-x, y, -z+1/2'
'x+1/2, y+1/2, z'
'-x+1/2, y+1/2, -z+1/2'
'-x, -y, -z'
'x, -y, z-1/2'
'-x+1/2, -y+1/2, -z'
'x+1/2, -y+1/2, z-1/2'

loop_
_atom_site_label
_atom_site_fract_x
_atom_site_fract_y
_atom_site_fract_z
_atom_site_U_iso_or_equiv
_atom_site_adp_type
_atom_site_calc_flag
_atom_site_refinement_flags
_atom_site_occupancy
_atom_site_type_symbol
Ba1 0.5000 0.509100(19) 0.2500 0.01840(5) Uani d S 1 Ba
O1 0.09076(7) 0.6583(2) 0.24979(9) 0.0298(3) Uani d . 1 O
O2 0.15823(7) 0.6199(2) 0.38126(8) 0.0307(3) Uani d . 1 O
O3 0.29051(7) 0.5978(3) 0.44071(8) 0.0341(3) Uani d D 1 O
H3 0.2440(6) 0.608(4) 0.4245(17) 0.051 Uiso d D 1 H
O4 0.39967(7) 0.5698(2) 0.38621(9) 0.0319(3) Uani d . 1 O
O1W 0.54233(8) 0.3565(2) 0.43014(9) 0.0343(3) Uani d D 1 O
H1W1 0.5780(10) 0.280(3) 0.4191(15) 0.051 Uiso d D 1 H
H1W2 0.5534(13) 0.412(4) 0.4807(11) 0.051 Uiso d D 1 H
O2W 0.48618(8) 0.8602(2) 0.14398(10) 0.0345(3) Uani d D 1 O
H2W1 0.5271(9) 0.894(4) 0.1248(17) 0.052 Uiso d D 1 H
H2W2 0.4697(13) 0.951(3) 0.1752(16) 0.052 Uiso d D 1 H
O3W 0.09162(9) 0.6186(3) 0.03906(10) 0.0502(4) Uani d D 1 O
H3W1 0.0886(17) 0.597(5) -0.0170(8) 0.075 Uiso d D 1 H
H3W2 0.0600(14) 0.706(4) 0.0507(18) 0.075 Uiso d D 1 H
N1 0.33901(8) 0.6019(2) 0.20987(10) 0.0247(3) Uani d . 1 N
N2 0.21985(8) 0.6213(2) 0.15798(9) 0.0242(3) Uani d . 1 N
H2 0.1808 0.6281 0.1202 0.029 Uiso calc R 1 H
C1 0.29111(10) 0.6111(3) 0.13752(12) 0.0279(4) Uani d . 1 C
H1 0.3050 0.6106 0.0789 0.033 Uiso calc R 1 H
C2 0.22079(9) 0.6187(2) 0.24976(11) 0.0195(3) Uani d . 1 C
C3 0.29519(9) 0.6059(2) 0.28118(10) 0.0190(3) Uani d . 1 C
C4 0.15125(9) 0.6331(2) 0.29562(12) 0.0231(3) Uani d . 1 C
C5 0.33180(9) 0.5905(3) 0.37362(11) 0.0224(3) Uani d . 1 C

loop_
_atom_site_aniso_label
_atom_site_aniso_U_11
_atom_site_aniso_U_22
_atom_site_aniso_U_33
_atom_site_aniso_U_12
_atom_site_aniso_U_13
_atom_site_aniso_U_23
Ba1 0.01388(7) 0.02323(8) 0.01796(7) 0.000 0.00079(4) 0.000
O1 0.0168(6) 0.0372(7) 0.0347(7) 0.0030(5) -0.0011(5) -0.0047(6)
O2 0.0205(6) 0.0464(8) 0.0259(6) 0.0039(6) 0.0060(5) 0.0005(6)
O3 0.0213(6) 0.0626(9) 0.0186(6) 0.0081(6) 0.0029(5) 0.0025(6)
O4 0.0176(6) 0.0544(8) 0.0232(6) 0.0055(6) -0.0005(5) -0.0018(6)
O1W 0.0287(7) 0.0475(8) 0.0259(7) 0.0128(6) -0.0018(5) -0.0058(6)
O2W 0.0367(8) 0.0336(7) 0.0342(7) 0.0036(6) 0.0088(6) 0.0003(6)
O3W 0.0434(9) 0.0720(12) 0.0323(8) 0.0143(8) -0.0128(7) -0.0170(8)
N1 0.0207(7) 0.0341(8) 0.0197(7) 0.0034(6) 0.0036(5) 0.0000(6)
N2 0.0222(7) 0.0315(8) 0.0181(7) 0.0040(6) -0.0033(5) -0.0016(6)
C1 0.0270(9) 0.0383(10) 0.0185(8) 0.0039(8) 0.0031(7) -0.0011(8)
C2 0.0196(8) 0.0195(7) 0.0193(7) 0.0017(6) 0.0007(6) -0.0008(6)
C3 0.0175(8) 0.0216(7) 0.0179(7) 0.0016(6) 0.0022(6) -0.0001(6)
C4 0.0176(8) 0.0224(8) 0.0293(9) 0.0006(6) 0.0018(6) -0.0030(7)
C5 0.0196(8) 0.0271(8) 0.0204(8) 0.0031(6) 0.0016(6) -0.0011(7)

loop_
_atom_type_symbol
_atom_type_description
_atom_type_scat_dispersion_real
_atom_type_scat_dispersion_imag
_atom_type_scat_source
C C 0.0033 0.0016 'International Tables Vol C Tables 4.2.6.8 and 6.1.1.4'
H H 0.0000 0.0000 'International Tables Vol C Tables 4.2.6.8 and 6.1.1.4'
N N 0.0061 0.0033 'International Tables Vol C Tables 4.2.6.8 and 6.1.1.4'
O O 0.0106 0.0060 'International Tables Vol C Tables 4.2.6.8 and 6.1.1.4'
Ba Ba -0.3244 2.2819 'International Tables Vol C Tables 4.2.6.8 and 6.1.1.4'

loop_
_geom_angle_atom_site_label_1
_geom_angle_atom_site_label_2
_geom_angle_atom_site_label_3
_geom_angle_site_symmetry_1
_geom_angle_site_symmetry_3
_geom_angle
_geom_angle_publ_flag
O1 Ba1 N1 3_545 . 135.72(4) yes
O1 Ba1 N1 3_545 2_655 68.47(4) yes
O1 Ba1 O1 3_545 4_545 68.98(5) yes
O1 Ba1 O1W 3_545 . 66.93(4) yes
O1 Ba1 O1W 3_545 2_655 78.87(4) yes
O1W Ba1 N1 . . 115.40(5) yes
O1W Ba1 N1 . 2_655 73.82(5) yes
O1W Ba1 O1W 2_655 . 138.44(6) yes
O2W Ba1 N1 . . 71.21(5) yes
O2W Ba1 N1 . 2_655 88.24(5) yes
O2W Ba1 O1 . 4_545 131.81(4) yes
O2W Ba1 O1 . 3_545 134.99(4) yes
O2W Ba1 O1W . . 143.96(4) yes
O2W Ba1 O1W . 2_655 77.45(4) yes
O2W Ba1 O2W 2_655 . 67.13(6) yes
O2W Ba1 O4 . . 104.15(4) yes
O4 Ba1 N1 . 2_655 119.46(4) yes
O4 Ba1 N1 . . 56.46(4) yes
O4 Ba1 O1 . 3_545 120.79(4) yes
O4 Ba1 O1 . 4_545 74.00(4) yes
O4 Ba1 O1W . 2_655 125.14(4) yes
O4 Ba1 O1W . . 61.72(4) yes
O4 Ba1 O4 2_655 . 163.52(7) yes
N1 Ba1 N1 2_655 . 155.55(6) yes
O1 Ba1 N1 4_545 2_655 135.72(4) no
O1 Ba1 N1 4_545 . 68.47(4) no
O1 Ba1 O1W 4_545 2_655 66.93(4) no
O1 Ba1 O1W 4_545 . 78.87(4) no
O1W Ba1 N1 2_655 2_655 115.40(5) no
O1W Ba1 N1 2_655 . 73.82(5) no
O2W Ba1 N1 2_655 2_655 71.21(5) no
O2W Ba1 N1 2_655 . 88.24(5) no
O2W Ba1 O1 2_655 3_545 131.81(4) no
O2W Ba1 O1 2_655 4_545 134.99(4) no
O2W Ba1 O1W 2_655 2_655 143.96(4) no
O2W Ba1 O1W 2_655 . 77.45(4) no
O2W Ba1 O4 2_655 2_655 104.15(4) no
O2W Ba1 O4 . 2_655 61.10(4) no
O2W Ba1 O4 2_655 . 61.10(4) no
O4 Ba1 N1 2_655 . 119.46(4) no
O4 Ba1 N1 2_655 2_655 56.46(4) no
O4 Ba1 O1 2_655 4_545 120.79(4) no
O4 Ba1 O1 2_655 3_545 74.00(4) no
O4 Ba1 O1W 2_655 . 125.14(4) no
O4 Ba1 O1W 2_655 2_655 61.72(4) no
Ba1 O1W H1W1 . . 100.2(16) no
Ba1 O1W H1W2 . . 133.1(19) no
Ba1 O2W H2W1 . . 112.2(18) no
Ba1 O2W H2W2 . . 108.7(18) no
O1 C4 C2 . . 119.24(16) no
O1 C4 O2 . . 124.19(16) no
O2 C4 C2 . . 116.56(15) no
O3 C5 C3 . . 118.58(15) no
O4 C5 C3 . . 120.29(15) no
O4 C5 O3 . . 121.13(16) no
N1 C1 H1 . . 123.8 no
N1 C1 N2 . . 112.42(15) no
N1 C3 C5 . . 118.72(14) no
N2 C1 H1 . . 123.8 no
N2 C2 C3 . . 105.31(14) no
N2 C2 C4 . . 121.79(15) no
C1 N1 Ba1 . . 136.61(11) no
C1 N1 C3 . . 104.65(14) no
C1 N2 C2 . . 107.51(14) no
C1 N2 H2 . . 126.2 no
C2 C3 C5 . . 131.15(15) no
C2 C3 N1 . . 110.10(15) no
C2 N2 H2 . . 126.2 no
C3 C2 C4 . . 132.87(15) no
C3 N1 Ba1 . . 117.61(11) no
C4 O1 Ba1 . 3_455 125.45(11) no
C5 O3 H3 . . 113.6(17) no
C5 O4 Ba1 . . 126.16(11) no
H1W1 O1W H1W2 . . 108.7(15) no
H2W1 O2W H2W2 . . 110.5(15) no
H3W1 O3W H3W2 . . 109.8(16) no

loop_
_geom_bond_atom_site_label_1
_geom_bond_atom_site_label_2
_geom_bond_site_symmetry_2
_geom_bond_distance
_geom_bond_publ_flag
Ba1 N1 . 2.9662(16) yes
Ba1 N1 2_655 2.9662(16) yes
Ba1 O1 3_545 2.8793(14) yes
Ba1 O1 4_545 2.8793(14) yes
Ba1 O1W . 2.9104(15) yes
Ba1 O1W 2_655 2.9104(15) yes
Ba1 O2W . 2.8501(15) yes
Ba1 O2W 2_655 2.8501(15) yes
Ba1 O4 . 2.8629(15) yes
Ba1 O4 2_655 2.8629(15) yes
O1 C4 . 1.241(2) yes
O2 C4 . 1.273(2) yes
O3 C5 . 1.298(2) yes
O4 C5 . 1.224(2) yes
C1 H1 . 0.930 no
C2 C3 . 1.378(2) no
C2 C4 . 1.481(2) no
C3 C5 . 1.474(2) no
N1 C1 . 1.318(2) no
N1 C3 . 1.379(2) no
N2 C1 . 1.344(2) no
N2 C2 . 1.366(2) no
N2 H2 . 0.860 no
O1 Ba1 3_455 2.8793(14) no
O1W H1W1 . 0.85(2) no
O1W H1W2 . 0.85(3) no
O2W H2W1 . 0.84(3) no
O2W H2W2 . 0.84(2) no
O3 H3 . 0.85(2) no
O3W H3W1 . 0.85(2) no
O3W H3W2 . 0.85(3) no

loop_
_geom_hbond_atom_site_label_D
_geom_hbond_atom_site_label_H
_geom_hbond_atom_site_label_A
_geom_hbond_site_symmetry_A
_geom_hbond_distance_DH
_geom_hbond_distance_HA
_geom_hbond_distance_DA
_geom_hbond_angle_DHA
_geom_hbond_publ_flag
O3 H3 O2 . 0.85(2) 1.62(2) 2.4635(19) 173(3) yes
N2 H2 O3W . 0.86 1.92 2.775(2) 175 yes
O1W H1W1 O2 3_545 0.85(2) 1.93(2) 2.7752(19) 174(2) yes
O1W H1W2 O4 5_666 0.85(3) 2.09(3) 2.880(2) 156(2) yes
O2W H2W1 O3W 3 0.84(3) 2.36(3) 3.102(3) 148(2) yes
O2W H2W2 O1 4 0.84(2) 2.15(2) 2.980(2) 170(2) yes
O3W H3W2 O1W 4 0.85(3) 2.14(2) 2.965(2) 163(3) yes
O3W H3W1 O2W 7_565 0.85(2) 2.24(2) 2.951(2) 142(2) yes
O3W H3W1 O2 6_565 0.84(2) 2.52(2) 3.173(2) 135(2) yes

loop_
_geom_torsion_atom_site_label_1
_geom_torsion_atom_site_label_2
_geom_torsion_atom_site_label_3
_geom_torsion_atom_site_label_4
_geom_torsion_site_symmetry_1
_geom_torsion
_geom_torsion_publ_flag
Ba1 N1 C1 N2 . 167.07(12) no
Ba1 N1 C3 C2 . -170.21(10) no
Ba1 N1 C3 C5 . 8.0(2) no
Ba1 O1 C4 C2 3_455 -112.59(15) no
Ba1 O1 C4 O2 3_455 66.9(2) no
Ba1 O4 C5 C3 . -6.3(2) no
Ba1 O4 C5 O3 . 173.15(13) no
C1 N1 C3 C2 . -0.3(2) no
C1 N1 C3 C5 . 177.85(16) no
C1 N2 C2 C3 . -0.23(18) no
C1 N2 C2 C4 . 178.41(16) no
C2 C3 C5 O3 . -3.5(3) no
C2 C3 C5 O4 . 176.00(18) no
C2 N2 C1 N1 . 0.0(2) no
C3 C2 C4 O1 . 174.48(18) no
C3 C2 C4 O2 . -5.0(3) no
C3 N1 C1 N2 . 0.2(2) no
C4 C2 C3 C5 . 4.0(3) no
C4 C2 C3 N1 . -178.07(17) no
N1 Ba1 N1 C1 2_655 99.14(18) no
N1 Ba1 N1 C3 2_655 -95.21(12) no
N1 Ba1 O4 C5 2_655 158.74(15) no
N1 Ba1 O4 C5 . 7.10(15) no
N1 C3 C5 O3 . 178.80(17) no
N1 C3 C5 O4 . -1.7(3) no
N2 C2 C3 C5 . -177.53(17) no
N2 C2 C3 N1 . 0.36(19) no
N2 C2 C4 O1 . -3.7(2) no
N2 C2 C4 O2 . 176.78(16) no
O1 Ba1 N1 C1 3_545 -71.19(19) no
O1 Ba1 N1 C1 4_545 -88.10(19) no
O1 Ba1 N1 C3 4_545 77.55(12) no
O1 Ba1 N1 C3 3_545 94.46(13) no
O1 Ba1 O4 C5 3_545 -120.12(15) no
O1 Ba1 O4 C5 4_545 -67.36(16) no
O1W Ba1 N1 C1 . -153.46(18) no
O1W Ba1 N1 C1 2_655 -17.02(18) no
O1W Ba1 N1 C3 . 12.19(14) no
O1W Ba1 N1 C3 2_655 148.63(13) no
O1W Ba1 O4 C5 . -153.13(17) no
O1W Ba1 O4 C5 2_655 -21.81(18) no
O2W Ba1 N1 C1 2_655 131.33(19) no
O2W Ba1 N1 C1 . 64.92(18) no
O2W Ba1 N1 C3 . -129.43(13) no
O2W Ba1 N1 C3 2_655 -63.02(12) no
O2W Ba1 O4 C5 2_655 116.00(17) no
O2W Ba1 O4 C5 . 62.65(16) no
O4 Ba1 N1 C1 . -172.7(2) no
O4 Ba1 N1 C1 2_655 26.0(2) no
O4 Ba1 N1 C3 2_655 -168.30(11) no
O4 Ba1 N1 C3 . -7.06(11) no
O4 Ba1 O4 C5 2_655 87.85(16) no
